data_4038058
loop_
_publ_author_name
'Arthurs, Ross A.'
'Hughes, David L.'
'Richards, Christopher John'

_publ_section_title
;
 Stereoselective Synthesis of all Possible Phosferrox Ligand
 Diastereoisomers Displaying Three Elements of Chirality: Stereochemical
 Optimization for Asymmetric Catalysis.
;
_journal_name_full 'The Journal of organic chemistry'
_journal_paper_doi 10.1021/acs.joc.9b03342
_journal_year 2020
_chemical_absolute_configuration rmad
_chemical_formula_moiety 'C27 H26 Fe N O P'
_chemical_formula_structural 'Cp Fe C5H3-(cyclo-CNCHMeCH2O),2-PPh(tol)'
_chemical_formula_sum 'C27 H26 Fe N O P'
_chemical_formula_weight 467.31
_space_group_crystal_system triclinic
_space_group_IT_number 1
_space_group_name_Hall 'P 1'
_space_group_name_H-M_alt 'P 1'
_atom_sites_solution_hydrogens geom
_atom_sites_solution_primary dual
_audit_creation_method SHELXL-2014/7
_audit_update_record
;
2019-05-17 deposited with the CCDC.	2020-01-06 downloaded from the CCDC.
;
_cell_angle_alpha 74.336(3)
_cell_angle_beta 74.502(4)
_cell_angle_gamma 87.802(3)
_cell_formula_units_Z 1
_cell_length_a 8.0680(3)
_cell_length_b 8.1779(3)
_cell_length_c 9.0160(4)
_cell_measurement_reflns_used 6383
_cell_measurement_temperature 140.0(8)
_cell_measurement_theta_max 32.5720
_cell_measurement_theta_min 3.6770
_cell_volume 551.58(4)
_computing_cell_refinement 'CrysAlisPro 1.171.39.46 (Rigaku OD, 2018)'
_computing_data_collection 'CrysAlisPro 1.171.39.46 (Rigaku OD, 2018)'
_computing_data_reduction 'CrysAlisPro 1.171.39.46 (Rigaku OD, 2018)'
_computing_molecular_graphics 'ORTEP (Johnson, 1976 and Farrugia, 2012)'
_computing_publication_material 'SHELXL-2014/7 (Sheldrick, 2015b) and WINGX (Farrugia, 2012)'
_computing_structure_refinement 'SHELXL-2014/7 (Sheldrick, 2015b)'
_computing_structure_solution 'SHELXT (Sheldrick, 2015a)'
_diffrn_ambient_temperature 140(1)
_diffrn_detector_area_resol_mean 16.0050
_diffrn_measured_fraction_theta_full 0.998
_diffrn_measured_fraction_theta_max 0.998
_diffrn_measurement_device_type 'Oxford Diffraction Xcalibur 3/Sapphire3 CCD'
_diffrn_measurement_method 'Thin slice \f and \w scans'
_diffrn_radiation_monochromator graphite
_diffrn_radiation_source 'Enhance (Mo) X-ray Source'
_diffrn_radiation_type Mo-K\a
_diffrn_radiation_wavelength 0.71073
_diffrn_reflns_av_R_equivalents 0.0223
_diffrn_reflns_av_unetI/netI 0.0391
_diffrn_reflns_Laue_measured_fraction_full 0.998
_diffrn_reflns_Laue_measured_fraction_max 0.998
_diffrn_reflns_limit_h_max 10
_diffrn_reflns_limit_h_min -10
_diffrn_reflns_limit_k_max 10
_diffrn_reflns_limit_k_min -10
_diffrn_reflns_limit_l_max 11
_diffrn_reflns_limit_l_min -11
_diffrn_reflns_number 8378
_diffrn_reflns_point_group_measured_fraction_full 0.985
_diffrn_reflns_point_group_measured_fraction_max 0.986
_diffrn_reflns_theta_full 25.242
_diffrn_reflns_theta_max 27.497
_diffrn_reflns_theta_min 3.038
_exptl_absorpt_coefficient_mu 0.776
_exptl_absorpt_correction_T_max 1.000
_exptl_absorpt_correction_T_min 0.881
_exptl_absorpt_correction_type multi-scan
_exptl_absorpt_process_details
;
 CrysAlisPro, Agilent Technologies, Version 1.171.37.35 
 Empirical absorption correction using spherical harmonics,
  implemented in SCALE3 ABSPACK scaling algorithm.
;
_exptl_crystal_colour orange-red
_exptl_crystal_density_diffrn 1.407
_exptl_crystal_description block
_exptl_crystal_F_000 244
_exptl_crystal_size_max 0.29
_exptl_crystal_size_mid 0.19
_exptl_crystal_size_min 0.17
_refine_diff_density_max 0.323
_refine_diff_density_min -0.370
_refine_diff_density_rms 0.054
_refine_ls_abs_structure_details
;
 Flack x determined using 2238 quotients [(I+)-(I-)]/[(I+)+(I-)]
 (Parsons, Flack and Wagner, Acta Cryst. B69 (2013) 249-259).
;
_refine_ls_abs_structure_Flack -0.013(13)
_refine_ls_extinction_method none
_refine_ls_goodness_of_fit_ref 1.126
_refine_ls_hydrogen_treatment constr
_refine_ls_matrix_type full
_refine_ls_number_parameters 281
_refine_ls_number_reflns 5019
_refine_ls_number_restraints 3
_refine_ls_restrained_S_all 1.126
_refine_ls_R_factor_all 0.0352
_refine_ls_R_factor_gt 0.0329
_refine_ls_shift/su_max 0.000
_refine_ls_shift/su_mean 0.000
_refine_ls_structure_factor_coef Fsqd
_refine_ls_weighting_details 'w=1/[\s^2^(Fo^2^)+(0.0282P)^2^+0.4338P] where P=(Fo^2^+2Fc^2^)/3'
_refine_ls_weighting_scheme calc
_refine_ls_wR_factor_gt 0.0814
_refine_ls_wR_factor_ref 0.0823
_reflns_Friedel_coverage 0.975
_reflns_Friedel_fraction_full 0.973
_reflns_Friedel_fraction_max 0.974
_reflns_number_gt 4852
_reflns_number_total 5019
_reflns_threshold_expression 'I > 2\s(I)'
_cod_data_source_file jo9b03342_si_002.cif
_cod_data_source_block rossa21
_cod_database_code 4038058
_shelx_shelxl_version_number 2014/7
_shelx_space_group_comment
;
The symmetry employed for this shelxl refinement is uniquely defined
by the following loop, which should always be used as a source of
symmetry information in preference to the above space-group names.
They are only intended as comments.
;

loop_
_space_group_symop_operation_xyz
'x, y, z'

loop_
_atom_site_label
_atom_site_type_symbol
_atom_site_fract_x
_atom_site_fract_y
_atom_site_fract_z
_atom_site_U_iso_or_equiv
_atom_site_adp_type
_atom_site_occupancy
_atom_site_site_symmetry_order
_atom_site_calc_flag
_atom_site_refinement_flags_posn
_atom_site_refinement_flags_adp
_atom_site_refinement_flags_occupancy
_atom_site_disorder_assembly
_atom_site_disorder_group
Fe Fe 0.53841(5) 0.81437(5) 0.31710(5) 0.01508(14) Uani 1 1 d . . . . .
C1 C 0.4429(5) 0.5905(5) 0.4850(5) 0.0155(8) Uani 1 1 d . . . . .
C2 C 0.3443(5) 0.6390(5) 0.3691(5) 0.0161(8) Uani 1 1 d . . . . .
C3 C 0.2775(5) 0.8034(5) 0.3720(5) 0.0195(8) Uani 1 1 d . . . . .
H3 H 0.2102 0.8646 0.3083 0.023 Uiso 1 1 calc R U . . .
C4 C 0.3321(5) 0.8557(5) 0.4888(5) 0.0208(8) Uani 1 1 d . . . . .
H4 H 0.3065 0.9577 0.5156 0.025 Uiso 1 1 calc R U . . .
C5 C 0.4324(5) 0.7267(5) 0.5586(5) 0.0189(8) Uani 1 1 d . . . . .
H5 H 0.4832 0.7301 0.6390 0.023 Uiso 1 1 calc R U . . .
C6 C 0.7862(6) 0.7828(6) 0.1973(5) 0.0230(9) Uani 1 1 d . . . . .
H6 H 0.8448 0.6819 0.2088 0.028 Uiso 1 1 calc R U . . .
C7 C 0.6859(6) 0.8439(5) 0.0880(5) 0.0212(9) Uani 1 1 d . . . . .
H7 H 0.6664 0.7897 0.0155 0.025 Uiso 1 1 calc R U . . .
C8 C 0.6204(6) 1.0018(6) 0.1081(5) 0.0236(9) Uani 1 1 d . . . . .
H8 H 0.5505 1.0693 0.0511 0.028 Uiso 1 1 calc R U . . .
C9 C 0.6798(6) 1.0393(5) 0.2300(6) 0.0266(10) Uani 1 1 d . . . . .
H9 H 0.6565 1.1358 0.2667 0.032 Uiso 1 1 calc R U . . .
C10 C 0.7812(6) 0.9029(6) 0.2862(5) 0.0249(9) Uani 1 1 d . . . . .
H10 H 0.8351 0.8940 0.3671 0.030 Uiso 1 1 calc R U . . .
C21 C 0.3018(5) 0.5337(5) 0.2760(5) 0.0170(8) Uani 1 1 d . . . . .
N22 N 0.3296(4) 0.3776(4) 0.2929(4) 0.0206(7) Uani 1 1 d . . . . .
C23 C 0.2358(5) 0.3226(5) 0.1934(5) 0.0228(9) Uani 1 1 d . . . . .
H23 H 0.3098 0.2559 0.1281 0.027 Uiso 1 1 calc R U . . .
C231 C 0.0753(6) 0.2185(6) 0.3005(7) 0.0345(11) Uani 1 1 d . . . . .
H23A H 0.0144 0.1828 0.2360 0.052 Uiso 1 1 calc R U . . .
H23B H 0.1076 0.1205 0.3721 0.052 Uiso 1 1 calc R U . . .
H23C H 0.0025 0.2865 0.3612 0.052 Uiso 1 1 calc R U . . .
C24 C 0.1931(6) 0.4893(6) 0.0874(6) 0.0276(9) Uani 1 1 d . . . . .
H24A H 0.2723 0.5153 -0.0185 0.033 Uiso 1 1 calc R U . . .
H24B H 0.0765 0.4846 0.0780 0.033 Uiso 1 1 calc R U . . .
O25 O 0.2118(4) 0.6133(4) 0.1700(4) 0.0246(7) Uani 1 1 d . . . . .
P P 0.57221(12) 0.40203(11) 0.51569(11) 0.0154(2) Uani 1 1 d . . . . .
C31 C 0.6830(5) 0.4584(5) 0.6513(5) 0.0165(7) Uani 1 1 d . . . . .
C32 C 0.8432(5) 0.5436(5) 0.5858(5) 0.0203(8) Uani 1 1 d . . . . .
H32 H 0.8956 0.5632 0.4770 0.024 Uiso 1 1 calc R U . . .
C33 C 0.9249(6) 0.5991(6) 0.6810(6) 0.0255(10) Uani 1 1 d . . . . .
H33 H 1.0301 0.6588 0.6352 0.031 Uiso 1 1 calc R U . . .
C34 C 0.8515(6) 0.5665(6) 0.8434(6) 0.0260(9) Uani 1 1 d . . . . .
H34 H 0.9069 0.6045 0.9068 0.031 Uiso 1 1 calc R U . . .
C35 C 0.6944(6) 0.4767(6) 0.9119(5) 0.0259(9) Uani 1 1 d . . . . .
H35 H 0.6452 0.4519 1.0216 0.031 Uiso 1 1 calc R U . . .
C36 C 0.6121(6) 0.4247(5) 0.8154(5) 0.0223(8) Uani 1 1 d . . . . .
H36 H 0.5066 0.3655 0.8615 0.027 Uiso 1 1 calc R U . . .
C41 C 0.4159(5) 0.2409(5) 0.6638(5) 0.0181(8) Uani 1 1 d . . . . .
C42 C 0.4758(5) 0.0817(5) 0.7301(5) 0.0185(8) Uani 1 1 d . . . . .
C43 C 0.3583(6) -0.0381(5) 0.8469(5) 0.0233(9) Uani 1 1 d . . . . .
H43 H 0.3968 -0.1433 0.8930 0.028 Uiso 1 1 calc R U . . .
C44 C 0.1860(6) -0.0044(6) 0.8956(6) 0.0303(10) Uani 1 1 d . . . . .
H44 H 0.1104 -0.0861 0.9742 0.036 Uiso 1 1 calc R U . . .
C45 C 0.1263(6) 0.1505(6) 0.8277(6) 0.0320(10) Uani 1 1 d . . . . .
H45 H 0.0102 0.1731 0.8587 0.038 Uiso 1 1 calc R U . . .
C46 C 0.2417(6) 0.2726(5) 0.7125(6) 0.0266(9) Uani 1 1 d . . . . .
H46 H 0.2017 0.3774 0.6672 0.032 Uiso 1 1 calc R U . . .
C47 C 0.6626(6) 0.0401(5) 0.6801(5) 0.0232(9) Uani 1 1 d . . . . .
H47A H 0.7281 0.0955 0.7285 0.035 Uiso 1 1 calc R U . . .
H47B H 0.7047 0.0791 0.5659 0.035 Uiso 1 1 calc R U . . .
H47C H 0.6741 -0.0806 0.7142 0.035 Uiso 1 1 calc R U . . .

loop_
_atom_site_aniso_label
_atom_site_aniso_U_11
_atom_site_aniso_U_22
_atom_site_aniso_U_33
_atom_site_aniso_U_23
_atom_site_aniso_U_13
_atom_site_aniso_U_12
Fe 0.0165(3) 0.0121(2) 0.0161(3) -0.0024(2) -0.0047(2) -0.0011(2)
C1 0.0151(18) 0.0127(17) 0.0169(19) -0.0021(15) -0.0032(15) -0.0015(14)
C2 0.0164(19) 0.0134(17) 0.0178(19) -0.0024(15) -0.0051(15) -0.0002(14)
C3 0.018(2) 0.0180(19) 0.023(2) -0.0065(16) -0.0060(16) 0.0023(16)
C4 0.020(2) 0.0181(19) 0.027(2) -0.0097(17) -0.0064(17) 0.0034(15)
C5 0.019(2) 0.0179(19) 0.020(2) -0.0061(16) -0.0044(16) 0.0007(15)
C6 0.017(2) 0.023(2) 0.021(2) 0.0014(17) 0.0000(16) 0.0004(16)
C7 0.025(2) 0.021(2) 0.0130(19) -0.0006(16) -0.0011(16) -0.0023(17)
C8 0.028(2) 0.020(2) 0.018(2) 0.0027(16) -0.0062(18) -0.0016(17)
C9 0.033(3) 0.015(2) 0.029(2) -0.0015(18) -0.006(2) -0.0080(17)
C10 0.022(2) 0.024(2) 0.026(2) -0.0001(18) -0.0070(18) -0.0104(17)
C21 0.0140(18) 0.0169(17) 0.0183(19) -0.0022(15) -0.0032(15) -0.0024(14)
N22 0.0196(17) 0.0182(16) 0.0271(19) -0.0072(14) -0.0102(14) 0.0000(13)
C23 0.020(2) 0.023(2) 0.032(2) -0.0136(18) -0.0106(18) 0.0034(16)
C231 0.026(2) 0.025(2) 0.055(3) -0.013(2) -0.013(2) -0.0032(18)
C24 0.033(2) 0.027(2) 0.031(2) -0.0120(19) -0.018(2) 0.0022(18)
O25 0.0342(19) 0.0186(15) 0.0273(17) -0.0067(13) -0.0185(14) 0.0045(13)
P 0.0149(5) 0.0137(5) 0.0161(5) -0.0020(4) -0.0036(4) -0.0005(4)
C31 0.0163(18) 0.0146(17) 0.0180(19) -0.0026(14) -0.0054(15) 0.0016(14)
C32 0.0152(19) 0.0234(19) 0.021(2) -0.0053(16) -0.0040(16) 0.0023(15)
C33 0.014(2) 0.029(2) 0.036(3) -0.010(2) -0.0096(19) 0.0025(17)
C34 0.025(2) 0.028(2) 0.033(3) -0.0130(19) -0.0179(19) 0.0068(18)
C35 0.034(3) 0.025(2) 0.018(2) -0.0050(17) -0.0076(18) 0.0031(19)
C36 0.024(2) 0.0200(19) 0.020(2) -0.0033(16) -0.0042(17) -0.0010(16)
C41 0.019(2) 0.0158(18) 0.0167(19) -0.0015(15) -0.0027(16) -0.0048(16)
C42 0.023(2) 0.0168(18) 0.0178(19) -0.0048(15) -0.0081(16) -0.0024(15)
C43 0.032(2) 0.0163(18) 0.021(2) 0.0006(16) -0.0095(18) -0.0045(17)
C44 0.028(2) 0.027(2) 0.028(3) 0.0011(19) -0.002(2) -0.0138(19)
C45 0.019(2) 0.034(2) 0.036(3) -0.002(2) -0.0018(19) -0.0038(18)
C46 0.020(2) 0.022(2) 0.033(2) -0.0016(18) -0.0045(18) -0.0020(17)
C47 0.025(2) 0.0188(19) 0.024(2) -0.0025(16) -0.0085(17) 0.0040(16)

loop_
_atom_type_symbol
_atom_type_description
_atom_type_scat_dispersion_real
_atom_type_scat_dispersion_imag
_atom_type_scat_source
C C 0.0033 0.0016 'International Tables Vol C Tables 4.2.6.8 and 6.1.1.4'
H H 0.0000 0.0000 'International Tables Vol C Tables 4.2.6.8 and 6.1.1.4'
N N 0.0061 0.0033 'International Tables Vol C Tables 4.2.6.8 and 6.1.1.4'
O O 0.0106 0.0060 'International Tables Vol C Tables 4.2.6.8 and 6.1.1.4'
P P 0.1023 0.0942 'International Tables Vol C Tables 4.2.6.8 and 6.1.1.4'
Fe Fe 0.3463 0.8444 'International Tables Vol C Tables 4.2.6.8 and 6.1.1.4'

loop_
_geom_angle_atom_site_label_1
_geom_angle_atom_site_label_2
_geom_angle_atom_site_label_3
_geom_angle
_geom_angle_site_symmetry_1
_geom_angle_site_symmetry_3
_geom_angle_publ_flag
C3 Fe C4 40.64(17) . . ?
C3 Fe C2 41.29(16) . . ?
C4 Fe C2 68.70(16) . . ?
C3 Fe C10 159.55(16) . . ?
C4 Fe C10 122.98(18) . . ?
C2 Fe C10 157.34(16) . . ?
C3 Fe C7 121.53(18) . . ?
C4 Fe C7 155.03(17) . . ?
C2 Fe C7 109.85(17) . . ?
C10 Fe C7 68.30(18) . . ?
C3 Fe C6 157.70(17) . . ?
C4 Fe C6 161.24(17) . . ?
C2 Fe C6 123.06(17) . . ?
C10 Fe C6 40.69(19) . . ?
C7 Fe C6 40.51(18) . . ?
C3 Fe C8 106.66(18) . . ?
C4 Fe C8 118.83(18) . . ?
C2 Fe C8 126.03(18) . . ?
C10 Fe C8 68.23(18) . . ?
C7 Fe C8 40.47(17) . . ?
C6 Fe C8 68.13(18) . . ?
C3 Fe C5 68.61(17) . . ?
C4 Fe C5 40.65(17) . . ?
C2 Fe C5 68.53(16) . . ?
C10 Fe C5 106.66(18) . . ?
C7 Fe C5 163.87(15) . . ?
C6 Fe C5 125.87(18) . . ?
C8 Fe C5 153.58(16) . . ?
C3 Fe C9 122.73(18) . . ?
C4 Fe C9 104.95(18) . . ?
C2 Fe C9 161.43(16) . . ?
C10 Fe C9 40.66(19) . . ?
C7 Fe C9 68.13(18) . . ?
C6 Fe C9 68.28(19) . . ?
C8 Fe C9 40.44(18) . . ?
C5 Fe C9 118.75(18) . . ?
C3 Fe C1 69.64(16) . . ?
C4 Fe C1 69.06(16) . . ?
C2 Fe C1 41.25(15) . . ?
C10 Fe C1 120.63(17) . . ?
C7 Fe C1 127.36(16) . . ?
C6 Fe C1 109.10(16) . . ?
C8 Fe C1 164.12(15) . . ?
C5 Fe C1 40.83(15) . . ?
C9 Fe C1 154.59(17) . . ?
C5 C1 C2 106.3(3) . . ?
C5 C1 P 127.3(3) . . ?
C2 C1 P 126.1(3) . . ?
C5 C1 Fe 69.3(2) . . ?
C2 C1 Fe 68.6(2) . . ?
P C1 Fe 122.3(2) . . ?
C3 C2 C1 108.5(3) . . ?
C3 C2 C21 124.5(4) . . ?
C1 C2 C21 126.7(3) . . ?
C3 C2 Fe 69.1(2) . . ?
C1 C2 Fe 70.1(2) . . ?
C21 C2 Fe 131.6(3) . . ?
C4 C3 C2 107.7(4) . . ?
C4 C3 Fe 69.9(2) . . ?
C2 C3 Fe 69.6(2) . . ?
C4 C3 H3 126.1 . . ?
C2 C3 H3 126.1 . . ?
Fe C3 H3 125.9 . . ?
C3 C4 C5 108.6(4) . . ?
C3 C4 Fe 69.4(2) . . ?
C5 C4 Fe 70.1(2) . . ?
C3 C4 H4 125.7 . . ?
C5 C4 H4 125.7 . . ?
Fe C4 H4 126.3 . . ?
C4 C5 C1 108.9(4) . . ?
C4 C5 Fe 69.2(2) . . ?
C1 C5 Fe 69.9(2) . . ?
C4 C5 H5 125.5 . . ?
C1 C5 H5 125.5 . . ?
Fe C5 H5 127.0 . . ?
C7 C6 C10 107.8(4) . . ?
C7 C6 Fe 69.7(2) . . ?
C10 C6 Fe 69.3(2) . . ?
C7 C6 H6 126.1 . . ?
C10 C6 H6 126.1 . . ?
Fe C6 H6 126.5 . . ?
C8 C7 C6 108.1(4) . . ?
C8 C7 Fe 69.8(2) . . ?
C6 C7 Fe 69.8(2) . . ?
C8 C7 H7 125.9 . . ?
C6 C7 H7 125.9 . . ?
Fe C7 H7 126.0 . . ?
C7 C8 C9 108.2(4) . . ?
C7 C8 Fe 69.7(2) . . ?
C9 C8 Fe 69.9(2) . . ?
C7 C8 H8 125.9 . . ?
C9 C8 H8 125.9 . . ?
Fe C8 H8 126.1 . . ?
C8 C9 C10 107.7(4) . . ?
C8 C9 Fe 69.7(2) . . ?
C10 C9 Fe 69.2(2) . . ?
C8 C9 H9 126.1 . . ?
C10 C9 H9 126.1 . . ?
Fe C9 H9 126.6 . . ?
C6 C10 C9 108.1(4) . . ?
C6 C10 Fe 70.0(2) . . ?
C9 C10 Fe 70.2(3) . . ?
C6 C10 H10 125.9 . . ?
C9 C10 H10 125.9 . . ?
Fe C10 H10 125.5 . . ?
N22 C21 O25 118.8(4) . . ?
N22 C21 C2 126.4(4) . . ?
O25 C21 C2 114.7(3) . . ?
C21 N22 C23 105.7(3) . . ?
N22 C23 C231 109.5(4) . . ?
N22 C23 C24 103.6(3) . . ?
C231 C23 C24 112.2(4) . . ?
N22 C23 H23 110.4 . . ?
C231 C23 H23 110.4 . . ?
C24 C23 H23 110.4 . . ?
C23 C231 H23A 109.5 . . ?
C23 C231 H23B 109.5 . . ?
H23A C231 H23B 109.5 . . ?
C23 C231 H23C 109.5 . . ?
H23A C231 H23C 109.5 . . ?
H23B C231 H23C 109.5 . . ?
O25 C24 C23 103.6(3) . . ?
O25 C24 H24A 111.0 . . ?
C23 C24 H24A 111.0 . . ?
O25 C24 H24B 111.0 . . ?
C23 C24 H24B 111.0 . . ?
H24A C24 H24B 109.0 . . ?
C21 O25 C24 104.7(3) . . ?
C1 P C41 102.54(19) . . ?
C1 P C31 97.79(17) . . ?
C41 P C31 98.97(18) . . ?
C36 C31 C32 118.0(4) . . ?
C36 C31 P 123.3(3) . . ?
C32 C31 P 118.7(3) . . ?
C33 C32 C31 120.6(4) . . ?
C33 C32 H32 119.7 . . ?
C31 C32 H32 119.7 . . ?
C34 C33 C32 120.5(4) . . ?
C34 C33 H33 119.7 . . ?
C32 C33 H33 119.7 . . ?
C33 C34 C35 119.7(4) . . ?
C33 C34 H34 120.2 . . ?
C35 C34 H34 120.2 . . ?
C36 C35 C34 119.4(4) . . ?
C36 C35 H35 120.3 . . ?
C34 C35 H35 120.3 . . ?
C35 C36 C31 121.7(4) . . ?
C35 C36 H36 119.1 . . ?
C31 C36 H36 119.1 . . ?
C46 C41 C42 119.4(4) . . ?
C46 C41 P 122.1(3) . . ?
C42 C41 P 118.5(3) . . ?
C43 C42 C41 118.4(4) . . ?
C43 C42 C47 120.1(4) . . ?
C41 C42 C47 121.5(4) . . ?
C44 C43 C42 121.6(4) . . ?
C44 C43 H43 119.2 . . ?
C42 C43 H43 119.2 . . ?
C45 C44 C43 120.0(4) . . ?
C45 C44 H44 120.0 . . ?
C43 C44 H44 120.0 . . ?
C44 C45 C46 119.3(4) . . ?
C44 C45 H45 120.3 . . ?
C46 C45 H45 120.3 . . ?
C45 C46 C41 121.2(4) . . ?
C45 C46 H46 119.4 . . ?
C41 C46 H46 119.4 . . ?
C42 C47 H47A 109.5 . . ?
C42 C47 H47B 109.5 . . ?
H47A C47 H47B 109.5 . . ?
C42 C47 H47C 109.5 . . ?
H47A C47 H47C 109.5 . . ?
H47B C47 H47C 109.5 . . ?

loop_
_geom_bond_atom_site_label_1
_geom_bond_atom_site_label_2
_geom_bond_distance
_geom_bond_site_symmetry_2
_geom_bond_publ_flag
Fe C3 2.030(4) . ?
Fe C4 2.036(4) . ?
Fe C2 2.036(4) . ?
Fe C10 2.037(4) . ?
Fe C7 2.045(4) . ?
Fe C6 2.046(4) . ?
Fe C8 2.047(4) . ?
Fe C5 2.048(4) . ?
Fe C9 2.050(4) . ?
Fe C1 2.056(4) . ?
C1 C5 1.431(5) . ?
C1 C2 1.442(6) . ?
C1 P 1.828(4) . ?
C2 C3 1.434(5) . ?
C2 C21 1.460(5) . ?
C3 C4 1.412(6) . ?
C3 H3 0.9300 . ?
C4 C5 1.419(6) . ?
C4 H4 0.9300 . ?
C5 H5 0.9300 . ?
C6 C7 1.416(6) . ?
C6 C10 1.419(6) . ?
C6 H6 0.9300 . ?
C7 C8 1.415(6) . ?
C7 H7 0.9300 . ?
C8 C9 1.416(6) . ?
C8 H8 0.9300 . ?
C9 C10 1.420(7) . ?
C9 H9 0.9300 . ?
C10 H10 0.9300 . ?
C21 N22 1.263(5) . ?
C21 O25 1.365(5) . ?
N22 C23 1.479(5) . ?
C23 C231 1.518(6) . ?
C23 C24 1.526(6) . ?
C23 H23 0.9800 . ?
C231 H23A 0.9600 . ?
C231 H23B 0.9600 . ?
C231 H23C 0.9600 . ?
C24 O25 1.444(5) . ?
C24 H24A 0.9700 . ?
C24 H24B 0.9700 . ?
P C41 1.841(4) . ?
P C31 1.851(4) . ?
C31 C36 1.390(6) . ?
C31 C32 1.394(5) . ?
C32 C33 1.383(6) . ?
C32 H32 0.9300 . ?
C33 C34 1.380(7) . ?
C33 H33 0.9300 . ?
C34 C35 1.392(7) . ?
C34 H34 0.9300 . ?
C35 C36 1.381(6) . ?
C35 H35 0.9300 . ?
C36 H36 0.9300 . ?
C41 C46 1.393(6) . ?
C41 C42 1.404(6) . ?
C42 C43 1.396(6) . ?
C42 C47 1.507(6) . ?
C43 C44 1.382(7) . ?
C43 H43 0.9300 . ?
C44 C45 1.380(7) . ?
C44 H44 0.9300 . ?
C45 C46 1.392(6) . ?
C45 H45 0.9300 . ?
C46 H46 0.9300 . ?
C47 H47A 0.9600 . ?
C47 H47B 0.9600 . ?
C47 H47C 0.9600 . ?

loop_
_geom_torsion_atom_site_label_1
_geom_torsion_atom_site_label_2
_geom_torsion_atom_site_label_3
_geom_torsion_atom_site_label_4
_geom_torsion
_geom_torsion_site_symmetry_1
_geom_torsion_site_symmetry_2
_geom_torsion_site_symmetry_3
_geom_torsion_site_symmetry_4
_geom_torsion_publ_flag
C5 C1 C2 C3 0.7(4) . . . . ?
P C1 C2 C3 -173.7(3) . . . . ?
Fe C1 C2 C3 -58.6(3) . . . . ?
C5 C1 C2 C21 -173.0(4) . . . . ?
P C1 C2 C21 12.6(6) . . . . ?
Fe C1 C2 C21 127.7(4) . . . . ?
C5 C1 C2 Fe 59.3(3) . . . . ?
P C1 C2 Fe -115.1(3) . . . . ?
C1 C2 C3 C4 -0.5(5) . . . . ?
C21 C2 C3 C4 173.3(4) . . . . ?
Fe C2 C3 C4 -59.8(3) . . . . ?
C1 C2 C3 Fe 59.2(3) . . . . ?
C21 C2 C3 Fe -126.9(4) . . . . ?
C2 C3 C4 C5 0.2(5) . . . . ?
Fe C3 C4 C5 -59.4(3) . . . . ?
C2 C3 C4 Fe 59.6(3) . . . . ?
C3 C4 C5 C1 0.3(5) . . . . ?
Fe C4 C5 C1 -58.7(3) . . . . ?
C3 C4 C5 Fe 59.0(3) . . . . ?
C2 C1 C5 C4 -0.6(5) . . . . ?
P C1 C5 C4 173.8(3) . . . . ?
Fe C1 C5 C4 58.3(3) . . . . ?
C2 C1 C5 Fe -58.9(3) . . . . ?
P C1 C5 Fe 115.4(3) . . . . ?
C10 C6 C7 C8 0.5(5) . . . . ?
Fe C6 C7 C8 59.5(3) . . . . ?
C10 C6 C7 Fe -59.0(3) . . . . ?
C6 C7 C8 C9 0.0(5) . . . . ?
Fe C7 C8 C9 59.5(3) . . . . ?
C6 C7 C8 Fe -59.5(3) . . . . ?
C7 C8 C9 C10 -0.5(5) . . . . ?
Fe C8 C9 C10 58.9(3) . . . . ?
C7 C8 C9 Fe -59.4(3) . . . . ?
C7 C6 C10 C9 -0.8(5) . . . . ?
Fe C6 C10 C9 -60.1(3) . . . . ?
C7 C6 C10 Fe 59.3(3) . . . . ?
C8 C9 C10 C6 0.8(5) . . . . ?
Fe C9 C10 C6 60.0(3) . . . . ?
C8 C9 C10 Fe -59.2(3) . . . . ?
C3 C2 C21 N22 -165.2(4) . . . . ?
C1 C2 C21 N22 7.5(7) . . . . ?
Fe C2 C21 N22 102.9(5) . . . . ?
C3 C2 C21 O25 9.5(6) . . . . ?
C1 C2 C21 O25 -177.7(4) . . . . ?
Fe C2 C21 O25 -82.3(5) . . . . ?
O25 C21 N22 C23 -4.8(5) . . . . ?
C2 C21 N22 C23 169.7(4) . . . . ?
C21 N22 C23 C231 -105.4(4) . . . . ?
C21 N22 C23 C24 14.5(4) . . . . ?
N22 C23 C24 O25 -18.5(4) . . . . ?
C231 C23 C24 O25 99.5(4) . . . . ?
N22 C21 O25 C24 -7.7(5) . . . . ?
C2 C21 O25 C24 177.1(3) . . . . ?
C23 C24 O25 C21 15.9(4) . . . . ?
C5 C1 P C41 97.5(4) . . . . ?
C2 C1 P C41 -89.2(4) . . . . ?
Fe C1 P C41 -175.1(2) . . . . ?
C5 C1 P C31 -3.6(4) . . . . ?
C2 C1 P C31 169.7(3) . . . . ?
Fe C1 P C31 83.9(2) . . . . ?
C1 P C31 C36 84.7(4) . . . . ?
C41 P C31 C36 -19.4(4) . . . . ?
C1 P C31 C32 -93.3(3) . . . . ?
C41 P C31 C32 162.6(3) . . . . ?
C36 C31 C32 C33 -2.8(6) . . . . ?
P C31 C32 C33 175.3(3) . . . . ?
C31 C32 C33 C34 2.0(7) . . . . ?
C32 C33 C34 C35 0.2(7) . . . . ?
C33 C34 C35 C36 -1.5(7) . . . . ?
C34 C35 C36 C31 0.6(7) . . . . ?
C32 C31 C36 C35 1.5(6) . . . . ?
P C31 C36 C35 -176.5(3) . . . . ?
C1 P C41 C46 6.5(4) . . . . ?
C31 P C41 C46 106.6(4) . . . . ?
C1 P C41 C42 -173.0(3) . . . . ?
C31 P C41 C42 -72.8(3) . . . . ?
C46 C41 C42 C43 -1.9(6) . . . . ?
P C41 C42 C43 177.6(3) . . . . ?
C46 C41 C42 C47 179.3(4) . . . . ?
P C41 C42 C47 -1.3(5) . . . . ?
C41 C42 C43 C44 1.1(6) . . . . ?
C47 C42 C43 C44 180.0(4) . . . . ?
C42 C43 C44 C45 0.4(7) . . . . ?
C43 C44 C45 C46 -1.2(8) . . . . ?
C44 C45 C46 C41 0.4(8) . . . . ?
C42 C41 C46 C45 1.1(7) . . . . ?
P C41 C46 C45 -178.3(4) . . . . ?
